data_1560452
loop_
_publ_author_name
'Zhu, Yajing'
'Wang, Li'
'Chen, Xiaodong'
'Wang, Pengcheng'
'Fan, Yong'
'Zhang, Ping'

_publ_section_title
;
 3D lanthanide metal-organic frameworks constructed from
 2,6-naphthalenedicarboxylate ligand: synthesis, structure, luminescence
 and dye adsorption
;
_journal_name_full 'Journal of Solid State Chemistry'
_journal_page_first 248
_journal_page_last 254
_journal_paper_doi 10.1016/j.jssc.2017.04.026
_journal_volume 251
_journal_year 2017
_chemical_formula_sum 'C36 H18 Eu2 N0 O16'
_chemical_formula_weight 1010.42
_space_group_crystal_system triclinic
_space_group_IT_number 2
_space_group_name_Hall '-P 1'
_space_group_name_H-M_alt 'P -1'
_atom_sites_solution_hydrogens geom
_cell_angle_alpha 84.83(3)
_cell_angle_beta 83.61(3)
_cell_angle_gamma 75.82(3)
_cell_formula_units_Z 2
_cell_length_a 9.6429(19)
_cell_length_b 13.596(3)
_cell_length_c 20.270(4)
_cell_measurement_reflns_used 8929
_cell_measurement_temperature 293(2)
_cell_measurement_theta_max 25.00
_cell_measurement_theta_min 3.04
_cell_volume 2555.1(10)
_computing_structure_refinement 'SHELXL-2014/7 (Sheldrick, 2014)'
_diffrn_ambient_temperature 293(2)
_diffrn_measured_fraction_theta_full 0.991
_diffrn_measured_fraction_theta_max 0.991
_diffrn_measurement_device_type CCD
_diffrn_radiation_type MoK\a
_diffrn_radiation_wavelength 0.71073
_diffrn_reflns_av_unetI/netI 0.1140
_diffrn_reflns_Laue_measured_fraction_full 0.991
_diffrn_reflns_Laue_measured_fraction_max 0.991
_diffrn_reflns_limit_h_max 11
_diffrn_reflns_limit_h_min -11
_diffrn_reflns_limit_k_max 16
_diffrn_reflns_limit_k_min -16
_diffrn_reflns_limit_l_max 24
_diffrn_reflns_limit_l_min -6
_diffrn_reflns_number 8929
_diffrn_reflns_point_group_measured_fraction_full 0.991
_diffrn_reflns_point_group_measured_fraction_max 0.991
_diffrn_reflns_theta_full 24.999
_diffrn_reflns_theta_max 24.999
_diffrn_reflns_theta_min 3.040
_exptl_absorpt_coefficient_mu 2.485
_exptl_absorpt_correction_type multi-scan
_exptl_absorpt_process_details sadabs
_exptl_crystal_colour colorless
_exptl_crystal_density_diffrn 1.313
_exptl_crystal_description Block
_exptl_crystal_F_000 976
_exptl_crystal_size_max 0.220
_exptl_crystal_size_mid 0.200
_exptl_crystal_size_min 0.180
_exptl_transmission_factor_max 0.864
_exptl_transmission_factor_min 0.864
_refine_diff_density_max 2.299
_refine_diff_density_min -2.772
_refine_diff_density_rms 0.279
_refine_ls_extinction_coef .
_refine_ls_extinction_method none
_refine_ls_goodness_of_fit_ref 1.057
_refine_ls_hydrogen_treatment constr
_refine_ls_matrix_type full
_refine_ls_number_parameters 488
_refine_ls_number_reflns 8929
_refine_ls_number_restraints 77
_refine_ls_restrained_S_all 1.062
_refine_ls_R_factor_all 0.1196
_refine_ls_R_factor_gt 0.0849
_refine_ls_shift/su_max 0.001
_refine_ls_shift/su_mean 0.000
_refine_ls_structure_factor_coef Fsqd
_refine_ls_weighting_details 'w=1/[\s^2^(Fo^2^)+(0.0852P)^2^+67.6143P] where P=(Fo^2^+2Fc^2^)/3'
_refine_ls_weighting_scheme calc
_refine_ls_wR_factor_gt 0.2157
_refine_ls_wR_factor_ref 0.2379
_reflns_Friedel_coverage 0.000
_reflns_Friedel_fraction_full .
_reflns_Friedel_fraction_max .
_reflns_number_gt 6073
_reflns_number_total 8929
_reflns_threshold_expression 'I > 2\s(I)'
_cod_data_source_file JSSC-2017-251-248.cif
_cod_data_source_block 1_sq
_cod_original_cell_volume 2555.0(10)
_cod_database_code 1560452
_shelx_space_group_comment
;
The symmetry employed for this shelxl refinement is uniquely defined
by the following loop, which should always be used as a source of
symmetry information in preference to the above space-group names.
They are only intended as comments.
;
_shelx_estimated_absorpt_t_min 0.611
_shelx_estimated_absorpt_t_max 0.663

loop_
_space_group_symop_operation_xyz
'x, y, z'
'-x, -y, -z'

loop_
_atom_site_label
_atom_site_type_symbol
_atom_site_fract_x
_atom_site_fract_y
_atom_site_fract_z
_atom_site_U_iso_or_equiv
_atom_site_adp_type
_atom_site_occupancy
_atom_site_site_symmetry_order
_atom_site_calc_flag
_atom_site_refinement_flags_posn
_atom_site_refinement_flags_adp
_atom_site_refinement_flags_occupancy
_atom_site_disorder_assembly
_atom_site_disorder_group
Eu1 Eu 0.25135(8) 1.01501(6) 0.48438(4) 0.0223(2) Uani 1 1 d . . . . .
Eu2 Eu 0.24994(8) 0.51169(6) 1.01833(4) 0.0223(2) Uani 1 1 d . . . . .
O6 O 0.3826(13) 0.8432(8) 0.5230(6) 0.034(3) Uani 1 1 d . . . . .
O1 O 0.0833(14) 1.1737(9) 0.5187(6) 0.041(3) Uani 1 1 d . U . . .
O9 O 0.1001(13) 0.6813(8) 0.9857(6) 0.030(3) Uani 1 1 d . U . . .
O5 O 0.0904(14) 0.9771(8) 0.5739(6) 0.035(3) Uani 1 1 d . . . . .
C1 C 0.0197(15) 0.9283(11) 0.6131(7) 0.020(3) Uani 1 1 d D U . . .
O8 O 0.4154(13) 0.5613(8) 0.9392(6) 0.033(3) Uani 1 1 d . . . . .
O12 O 0.0617(13) 0.5437(9) 1.1028(6) 0.036(3) Uani 1 1 d . U . . .
O13 O 0.3761(12) 0.4143(9) 1.1087(6) 0.036(3) Uani 1 1 d . . . . .
O4 O 0.4194(12) 0.9424(9) 0.3923(6) 0.036(3) Uani 1 1 d . . . . .
O10 O 0.3285(12) 0.6422(9) 1.0716(6) 0.033(3) Uani 1 1 d . . . . .
O3 O 0.1111(13) 1.0712(9) 0.3939(6) 0.037(3) Uani 1 1 d . . . . .
C18 C -0.0658(16) 0.5436(12) 1.1102(8) 0.028(4) Uani 1 1 d D . . . .
O14 O 0.3855(12) 1.0417(9) 0.5664(5) 0.034(3) Uani 1 1 d . . . . .
C33 C 0.5539(16) 0.9212(12) 0.3939(8) 0.026(4) Uani 1 1 d D . . . .
O7 O 0.2062(12) 0.8437(8) 0.4630(7) 0.038(3) Uani 1 1 d . . . . .
C14 C 0.3611(14) 0.1839(10) 1.0091(9) 0.034(4) Uani 1 1 d D . . . .
C25 C 0.3698(15) 0.6834(11) 0.4855(8) 0.030(4) Uani 1 1 d D . . . .
C8 C 0.2743(14) 0.6841(10) 0.8313(7) 0.027(4) Uani 1 1 d D . . . .
H8 H 0.2215 0.6458 0.8593 0.032 Uiso 1 1 calc R U . . .
O11 O 0.1905(12) 0.3380(9) 1.0318(7) 0.037(3) Uani 1 1 d . . . . .
C27 C 0.5418(15) 0.5287(9) 0.5152(9) 0.033(4) Uani 1 1 d D . . . .
C2 C 0.0822(13) 0.8690(10) 0.6710(7) 0.029(4) Uani 1 1 d D . . . .
C5 C 0.2098(13) 0.7469(10) 0.7785(6) 0.029(4) Uani 1 1 d D . . . .
C20 C -0.1004(16) 0.6667(12) 1.1974(8) 0.035(4) Uani 1 1 d D U . . .
H20 H -0.0029 0.6641 1.1890 0.042 Uiso 1 1 calc R U . . .
C7 C 0.2231(13) 0.8657(11) 0.6835(7) 0.028(4) Uani 1 1 d D . . . .
H7 H 0.2766 0.9038 0.6557 0.034 Uiso 1 1 calc R U . . .
C13 C 0.3160(17) 0.2933(11) 1.0037(8) 0.023(3) Uani 1 1 d D U . . .
C19 C -0.1615(15) 0.6073(11) 1.1625(8) 0.032(4) Uani 1 1 d D . . . .
C26 C 0.4963(17) 0.6349(9) 0.5143(10) 0.040(5) Uani 1 1 d D . . . .
H26 H 0.5494 0.6725 0.5325 0.049 Uiso 1 1 calc R U . . .
C24 C 0.3201(19) 0.7963(13) 0.4935(9) 0.033(4) Uani 1 1 d D U . . .
C3 C 0.0067(16) 0.8083(11) 0.7131(7) 0.033(4) Uani 1 1 d D . . . .
H3 H -0.0861 0.8076 0.7049 0.040 Uiso 1 1 calc R U . . .
C23 C -0.3068(14) 0.6090(12) 1.1754(7) 0.034(4) Uani 1 1 d D . . . .
H23 H -0.3490 0.5718 1.1507 0.041 Uiso 1 1 calc R U . . .
C35 C 0.8777(17) 0.7882(13) 0.2828(8) 0.037(4) Uani 1 1 d D . . . .
H35 H 0.9761 0.7834 0.2767 0.044 Uiso 1 1 calc R U . . .
C30 C 0.6660(16) 0.7311(12) 0.2594(7) 0.029(4) Uani 1 1 d D . . . .
C9 C 0.4163(13) 0.6787(11) 0.8421(7) 0.027(4) Uani 1 1 d D . . . .
C12 C 0.489(2) 0.6028(13) 0.8937(8) 0.033(4) Uani 1 1 d D . . . .
C17 C 0.4494(15) -0.0270(12) 1.0114(10) 0.038(4) Uani 1 1 d D . . . .
C31 C 0.5828(15) 0.7943(11) 0.3077(7) 0.027(4) Uani 1 1 d D . . . .
H31 H 0.4853 0.7968 0.3167 0.032 Uiso 1 1 calc R U . . .
C32 C 0.6470(13) 0.8533(12) 0.3420(7) 0.026(4) Uani 1 1 d D . . . .
C6 C 0.2845(13) 0.8051(10) 0.7377(7) 0.030(4) Uani 1 1 d D . . . .
O2 O 0.3527(13) 1.1558(9) 0.4369(7) 0.040(3) Uani 1 1 d . . . . .
C22 C -0.3880(18) 0.6670(13) 1.2254(8) 0.039(4) Uani 1 1 d D . . . .
H22 H -0.4826 0.6626 1.2365 0.046 Uiso 1 1 calc R U . . .
C34 C 0.7937(13) 0.8523(12) 0.3291(8) 0.032(4) Uani 1 1 d D . . . .
H34 H 0.8339 0.8940 0.3513 0.038 Uiso 1 1 calc R U . . .
C10 C 0.4915(17) 0.7411(12) 0.8022(8) 0.040(4) Uani 1 1 d D . . . .
H10 H 0.5857 0.7396 0.8093 0.048 Uiso 1 1 calc R U . . .
C21 C -0.1825(17) 0.7301(12) 1.2449(8) 0.035(4) Uani 1 1 d D . . . .
C28 C 0.6682(16) 0.4738(13) 0.5413(9) 0.041(5) Uani 1 1 d D . . . .
H28 H 0.7238 0.5093 0.5598 0.049 Uiso 1 1 calc R U . . .
C15 C 0.2667(17) 0.1222(9) 1.0317(8) 0.034(4) Uani 1 1 d D . . . .
H15 H 0.1728 0.1530 1.0467 0.041 Uiso 1 1 calc R U . . .
C16 C 0.3071(15) 0.0168(10) 1.0328(9) 0.039(4) Uani 1 1 d D . . . .
H16 H 0.2420 -0.0228 1.0471 0.047 Uiso 1 1 calc R U . . .
C29 C 0.286(2) 0.6283(14) 0.4590(10) 0.051(6) Uani 1 1 d D . . . .
H29 H 0.2006 0.6617 0.4418 0.061 Uiso 1 1 calc R U . . .
C11 C 0.4243(14) 0.8058(12) 0.7516(8) 0.035(4) Uani 1 1 d D . . . .
H11 H 0.4726 0.8501 0.7267 0.042 Uiso 1 1 calc R U . . .
C4 C 0.0678(14) 0.7489(12) 0.7670(8) 0.034(4) Uani 1 1 d D . . . .
H4 H 0.0151 0.7107 0.7952 0.041 Uiso 1 1 calc R U . . .
O15 O 0.3953(12) 0.3482(8) 0.9777(6) 0.031(3) Uani 1 1 d . . . . .
C37 C 0.5029(15) 0.1337(13) 0.9893(8) 0.035(4) Uani 1 1 d D . . . .
H37 H 0.5691 0.1729 0.9759 0.042 Uiso 1 1 calc R U . . .
O16 O -0.1290(14) 0.5011(9) 1.0730(6) 0.036(3) Uani 1 1 d . . . . .

loop_
_atom_site_aniso_label
_atom_site_aniso_U_11
_atom_site_aniso_U_22
_atom_site_aniso_U_33
_atom_site_aniso_U_23
_atom_site_aniso_U_13
_atom_site_aniso_U_12
Eu1 0.0194(5) 0.0208(4) 0.0247(5) -0.0022(3) -0.0087(3) 0.0024(3)
Eu2 0.0184(5) 0.0210(4) 0.0248(5) -0.0021(3) -0.0063(3) 0.0028(3)
O6 0.038(7) 0.027(6) 0.040(7) -0.009(5) -0.015(6) -0.005(5)
O1 0.035(7) 0.030(6) 0.047(7) -0.003(5) -0.007(6) 0.015(5)
O9 0.030(3) 0.029(3) 0.031(3) -0.0027(19) -0.0049(19) -0.0045(19)
O5 0.046(8) 0.024(6) 0.028(6) 0.012(5) -0.011(6) 0.001(5)
C1 0.015(6) 0.022(6) 0.020(6) 0.002(5) -0.007(5) 0.002(5)
O8 0.033(7) 0.032(6) 0.032(6) 0.011(5) -0.004(5) -0.010(5)
O12 0.036(3) 0.036(3) 0.036(3) -0.0027(10) -0.0031(10) -0.0083(12)
O13 0.017(6) 0.044(7) 0.043(7) 0.011(6) -0.013(5) 0.000(5)
O4 0.016(6) 0.050(7) 0.041(7) -0.013(6) -0.002(5) 0.000(5)
O10 0.026(7) 0.041(7) 0.039(7) -0.017(6) -0.004(5) -0.017(5)
O3 0.036(8) 0.040(7) 0.036(7) -0.002(6) -0.011(6) -0.005(6)
C18 0.012(8) 0.035(9) 0.033(9) -0.007(7) 0.001(7) 0.003(6)
O14 0.026(7) 0.048(7) 0.022(6) -0.010(5) -0.004(5) 0.003(5)
C33 0.015(8) 0.039(9) 0.027(8) -0.015(7) 0.003(7) -0.009(7)
O7 0.027(7) 0.023(6) 0.066(9) -0.009(6) -0.032(6) 0.004(5)
C14 0.029(10) 0.023(8) 0.049(11) -0.015(8) -0.001(8) -0.003(7)
C25 0.031(10) 0.028(9) 0.027(9) 0.000(7) 0.000(7) -0.002(7)
C8 0.033(10) 0.022(8) 0.024(8) 0.002(6) -0.004(7) -0.003(7)
O11 0.020(6) 0.031(6) 0.059(8) -0.010(6) -0.002(6) -0.001(5)
C27 0.016(8) 0.031(9) 0.050(11) -0.016(8) 0.001(8) 0.000(7)
C2 0.034(10) 0.020(8) 0.032(9) -0.007(7) -0.003(8) -0.001(7)
C5 0.031(9) 0.030(9) 0.023(8) -0.009(7) -0.009(7) 0.003(7)
C20 0.024(7) 0.042(7) 0.038(7) -0.004(6) -0.007(6) -0.002(6)
C7 0.017(8) 0.034(9) 0.026(8) -0.008(7) -0.006(7) 0.011(7)
C13 0.023(3) 0.023(3) 0.023(3) -0.0012(10) -0.0024(11) -0.0057(12)
C19 0.041(11) 0.023(8) 0.030(9) -0.007(7) -0.012(8) -0.002(7)
C26 0.034(11) 0.021(8) 0.064(13) 0.007(8) -0.018(9) -0.002(7)
C24 0.032(7) 0.030(7) 0.037(7) -0.002(6) 0.009(6) -0.009(6)
C3 0.025(10) 0.042(10) 0.032(9) -0.002(8) -0.016(8) -0.002(8)
C23 0.040(11) 0.031(9) 0.030(9) -0.009(8) -0.008(8) 0.000(8)
C35 0.018(9) 0.049(11) 0.044(11) -0.004(9) -0.008(8) -0.004(8)
C30 0.020(9) 0.037(9) 0.027(8) -0.005(7) -0.013(7) 0.004(7)
C9 0.022(9) 0.033(9) 0.022(8) -0.003(7) -0.005(7) 0.003(7)
C12 0.037(11) 0.032(9) 0.028(9) -0.003(8) 0.000(8) -0.004(8)
C17 0.034(11) 0.029(9) 0.052(12) -0.006(8) 0.000(9) -0.007(7)
C31 0.022(9) 0.032(9) 0.028(9) -0.008(7) -0.003(7) -0.008(7)
C32 0.013(8) 0.038(9) 0.028(9) -0.005(7) 0.003(7) -0.007(7)
C6 0.022(9) 0.018(8) 0.048(11) -0.003(7) -0.006(8) 0.002(6)
O2 0.022(7) 0.035(7) 0.063(9) 0.015(6) -0.016(6) -0.005(5)
C22 0.030(10) 0.040(10) 0.047(11) -0.029(9) 0.008(8) -0.006(8)
C34 0.028(10) 0.039(9) 0.035(9) -0.018(8) -0.002(8) -0.013(8)
C10 0.021(9) 0.049(11) 0.053(12) 0.002(9) -0.016(8) -0.008(8)
C21 0.026(10) 0.029(9) 0.052(12) -0.017(8) -0.005(8) -0.004(7)
C28 0.020(9) 0.053(12) 0.051(12) -0.026(10) -0.011(8) -0.001(8)
C15 0.036(11) 0.027(9) 0.033(9) -0.009(7) 0.004(8) 0.003(7)
C16 0.021(9) 0.042(10) 0.055(12) 0.004(9) -0.003(8) -0.011(8)
C29 0.072(16) 0.046(12) 0.042(11) -0.001(9) -0.037(11) -0.015(11)
C11 0.018(9) 0.031(9) 0.055(12) 0.010(8) -0.006(8) -0.005(7)
C4 0.024(9) 0.033(9) 0.041(10) -0.001(8) -0.001(8) -0.002(7)
O15 0.026(7) 0.029(6) 0.030(6) -0.001(5) 0.003(5) 0.004(5)
C37 0.032(10) 0.043(10) 0.031(9) 0.000(8) 0.006(8) -0.012(8)
O16 0.047(8) 0.033(6) 0.029(6) -0.011(5) -0.009(6) -0.007(6)

loop_
_atom_type_symbol
_atom_type_description
_atom_type_scat_dispersion_real
_atom_type_scat_dispersion_imag
_atom_type_scat_source
C C 0.0033 0.0016 'International Tables Vol C Tables 4.2.6.8 and 6.1.1.4'
H H 0.0000 0.0000 'International Tables Vol C Tables 4.2.6.8 and 6.1.1.4'
N N 0.0061 0.0033 'International Tables Vol C Tables 4.2.6.8 and 6.1.1.4'
O O 0.0106 0.0060 'International Tables Vol C Tables 4.2.6.8 and 6.1.1.4'
Eu Eu -0.1578 3.6682 'International Tables Vol C Tables 4.2.6.8 and 6.1.1.4'

loop_
_geom_angle_atom_site_label_1
_geom_angle_atom_site_label_2
_geom_angle_atom_site_label_3
_geom_angle
_geom_angle_site_symmetry_1
_geom_angle_site_symmetry_3
O14 Eu1 O3 152.5(4) . .
O14 Eu1 O5 85.0(4) . .
O3 Eu1 O5 105.5(4) . .
O14 Eu1 O2 76.1(4) . .
O3 Eu1 O2 79.8(4) . .
O5 Eu1 O2 139.7(4) . .
O14 Eu1 O4 107.6(4) . .
O3 Eu1 O4 79.0(4) . .
O5 Eu1 O4 143.8(4) . .
O2 Eu1 O4 76.4(4) . .
O14 Eu1 O1 84.7(4) . .
O3 Eu1 O1 75.5(4) . .
O5 Eu1 O1 70.7(4) . .
O2 Eu1 O1 72.4(5) . .
O4 Eu1 O1 142.5(4) . .
O14 Eu1 O6 75.0(4) . .
O3 Eu1 O6 131.3(4) . .
O5 Eu1 O6 79.2(4) . .
O2 Eu1 O6 127.6(4) . .
O4 Eu1 O6 72.0(4) . .
O1 Eu1 O6 144.9(4) . .
O14 Eu1 O7 125.2(4) . .
O3 Eu1 O7 82.3(4) . .
O5 Eu1 O7 74.1(4) . .
O2 Eu1 O7 145.2(5) . .
O4 Eu1 O7 71.0(4) . .
O1 Eu1 O7 130.8(4) . .
O6 Eu1 O7 51.8(3) . .
O14 Eu1 C24 99.4(5) . .
O3 Eu1 C24 107.6(5) . .
O5 Eu1 C24 77.3(4) . .
O2 Eu1 C24 140.3(5) . .
O4 Eu1 C24 67.4(5) . .
O1 Eu1 C24 147.2(5) . .
O6 Eu1 C24 24.7(4) . .
O7 Eu1 C24 27.3(4) . .
O8 Eu2 O12 152.9(4) . .
O8 Eu2 O16 84.5(4) . 2_567
O12 Eu2 O16 101.9(4) . 2_567
O8 Eu2 O13 108.7(4) . .
O12 Eu2 O13 81.9(4) . .
O16 Eu2 O13 143.6(4) 2_567 .
O8 Eu2 O10 76.2(4) . .
O12 Eu2 O10 82.2(4) . .
O16 Eu2 O10 138.9(4) 2_567 .
O13 Eu2 O10 77.4(4) . .
O8 Eu2 O9 82.6(4) . .
O12 Eu2 O9 75.0(4) . .
O16 Eu2 O9 70.6(4) 2_567 .
O13 Eu2 O9 143.0(4) . .
O10 Eu2 O9 71.2(4) . .
O8 Eu2 O15 76.9(4) . .
O12 Eu2 O15 130.1(4) . .
O16 Eu2 O15 79.5(4) 2_567 .
O13 Eu2 O15 71.2(4) . .
O10 Eu2 O15 128.8(4) . .
O9 Eu2 O15 145.1(4) . .
O8 Eu2 O11 125.9(4) . .
O12 Eu2 O11 80.8(4) . .
O16 Eu2 O11 72.9(4) 2_567 .
O13 Eu2 O11 72.0(4) . .
O10 Eu2 O11 146.7(4) . .
O9 Eu2 O11 130.3(4) . .
O15 Eu2 O11 51.4(4) . .
O8 Eu2 C13 101.3(4) . .
O12 Eu2 C13 105.8(4) . .
O16 Eu2 C13 76.8(4) 2_567 .
O13 Eu2 C13 67.5(4) . .
O10 Eu2 C13 142.0(4) . .
O9 Eu2 C13 146.7(4) . .
O15 Eu2 C13 24.9(4) . .
O11 Eu2 C13 26.6(4) . .
O8 Eu2 C12 89.2(4) . 2_667
O12 Eu2 C12 99.7(4) . 2_667
O16 Eu2 C12 144.3(4) 2_567 2_667
O13 Eu2 C12 19.6(4) . 2_667
O10 Eu2 C12 72.1(4) . 2_667
O9 Eu2 C12 143.2(4) . 2_667
O15 Eu2 C12 64.8(4) . 2_667
O11 Eu2 C12 82.8(4) . 2_667
C13 Eu2 C12 70.0(4) . 2_667
C24 O6 Eu1 96.8(11) . .
C1 O5 Eu1 160.4(10) . .
O5 C1 O3 122.5(12) . 2_576
O5 C1 C2 120.8(13) . .
O3 C1 C2 116.7(13) 2_576 .
C12 O8 Eu2 169.9(11) . .
C18 O12 Eu2 137.2(11) . .
C12 O13 Eu2 120.3(11) 2_667 .
C33 O4 Eu1 123.0(10) . .
C1 O3 Eu1 131.4(10) 2_576 .
O12 C18 O16 125.1(15) . .
O12 C18 C19 118.6(14) . .
O16 C18 C19 116.0(13) . .
C33 O14 Eu1 165.8(12) 2_676 .
O14 C33 O4 122.9(14) 2_676 .
O14 C33 C32 118.6(13) 2_676 .
O4 C33 C32 118.3(12) . .
C24 O7 Eu1 90.2(9) . .
C15 C14 C37 116.4(14) . .
C15 C14 C13 122.7(12) . .
C37 C14 C13 120.9(13) . .
C29 C25 C26 121.6(15) . .
C29 C25 C24 122.5(14) . .
C26 C25 C24 115.4(12) . .
C9 C8 C5 120.8(13) . .
C13 O11 Eu2 92.6(9) . .
C28 C27 C26 123.2(14) . .
C28 C27 C27 117.3(14) . 2_666
C26 C27 C27 119.5(15) . 2_666
C7 C2 C3 117.9(13) . .
C7 C2 C1 120.7(12) . .
C3 C2 C1 121.2(12) . .
C6 C5 C4 119.5(11) . .
C6 C5 C8 120.5(11) . .
C4 C5 C8 120.0(11) . .
C19 C20 C21 121.3(14) . .
C2 C7 C6 120.4(13) . .
O15 C13 O11 117.6(14) . .
O15 C13 C14 123.0(14) . .
O11 C13 C14 119.2(14) . .
O15 C13 Eu2 57.3(8) . .
O11 C13 Eu2 60.8(8) . .
C14 C13 Eu2 168.3(12) . .
C20 C19 C23 120.1(14) . .
C20 C19 C18 117.8(13) . .
C23 C19 C18 122.1(11) . .
C27 C26 C25 119.0(14) . .
O6 C24 O7 120.6(15) . .
O6 C24 C25 123.6(16) . .
O7 C24 C25 115.8(14) . .
O6 C24 Eu1 58.6(9) . .
O7 C24 Eu1 62.5(8) . .
C25 C24 Eu1 169.4(12) . .
C4 C3 C2 121.3(13) . .
C22 C23 C19 119.3(15) . .
C34 C35 C21 121.6(14) . 1_654
C22 C30 C31 123.3(14) 1_654 .
C22 C30 C21 117.5(12) 1_654 1_654
C31 C30 C21 119.2(13) . 1_654
C8 C9 C10 119.0(13) . .
C8 C9 C12 120.3(12) . .
C10 C9 C12 120.6(12) . .
O13 C12 O8 122.3(15) 2_667 .
O13 C12 C9 117.2(15) 2_667 .
O8 C12 C9 120.5(15) . .
O13 C12 Eu2 40.2(8) 2_667 2_667
O8 C12 Eu2 82.4(9) . 2_667
C9 C12 Eu2 156.0(11) . 2_667
C17 C17 C16 124.5(19) 2_657 .
C17 C17 C37 115.6(16) 2_657 2_657
C16 C17 C37 119.8(14) . 2_657
C32 C31 C30 119.8(13) . .
C31 C32 C34 121.7(13) . .
C31 C32 C33 118.6(11) . .
C34 C32 C33 119.7(11) . .
C5 C6 C7 121.2(11) . .
C5 C6 C11 118.8(11) . .
C7 C6 C11 120.0(11) . .
C23 C22 C30 122.7(16) . 1_456
C35 C34 C32 119.0(13) . .
C9 C10 C11 119.5(14) . .
C20 C21 C35 122.5(14) . 1_456
C20 C21 C30 118.9(13) . 1_456
C35 C21 C30 118.5(12) 1_456 1_456
C29 C28 C27 123.2(15) 2_666 .
C16 C15 C14 122.9(14) . .
C15 C16 C17 117.0(14) . .
C28 C29 C25 119.3(17) 2_666 .
C10 C11 C6 121.1(13) . .
C3 C4 C5 119.6(13) . .
C13 O15 Eu2 97.7(9) . .
C14 C37 C17 123.4(15) . 2_657
C18 O16 Eu2 156.3(11) . 2_567

loop_
_geom_bond_atom_site_label_1
_geom_bond_atom_site_label_2
_geom_bond_distance
_geom_bond_site_symmetry_2
Eu1 O14 2.320(11) .
Eu1 O3 2.360(11) .
Eu1 O5 2.359(13) .
Eu1 O2 2.433(12) .
Eu1 O4 2.442(12) .
Eu1 O1 2.464(11) .
Eu1 O6 2.473(11) .
Eu1 O7 2.554(11) .
Eu1 C24 2.878(16) .
Eu2 O8 2.310(12) .
Eu2 O12 2.339(13) .
Eu2 O16 2.336(11) 2_567
Eu2 O13 2.420(11) .
Eu2 O10 2.464(10) .
Eu2 O9 2.479(11) .
Eu2 O15 2.476(11) .
Eu2 O11 2.548(12) .
Eu2 C13 2.915(15) .
Eu2 C12 3.240(17) 2_667
O6 C24 1.21(2) .
O5 C1 1.241(19) .
C1 O3 1.283(18) 2_576
C1 C2 1.464(14) .
O8 C12 1.28(2) .
O12 C18 1.222(19) .
O13 C12 1.26(2) 2_667
O4 C33 1.262(19) .
O3 C1 1.283(18) 2_576
C18 O16 1.276(19) .
C18 C19 1.51(2) .
O14 C33 1.251(18) 2_676
C33 O14 1.251(18) 2_676
C33 C32 1.525(19) .
O7 C24 1.32(2) .
C14 C15 1.398(9) .
C14 C37 1.403(9) .
C14 C13 1.44(2) .
C25 C29 1.400(9) .
C25 C26 1.399(9) .
C25 C24 1.51(2) .
C8 C9 1.394(9) .
C8 C5 1.409(9) .
O11 C13 1.307(19) .
C27 C28 1.396(9) .
C27 C26 1.401(9) .
C27 C27 1.46(3) 2_666
C2 C7 1.399(9) .
C2 C3 1.402(9) .
C5 C6 1.362(9) .
C5 C4 1.407(9) .
C20 C19 1.389(9) .
C20 C21 1.393(9) .
C7 C6 1.407(9) .
C13 O15 1.240(19) .
C19 C23 1.391(10) .
C3 C4 1.395(9) .
C23 C22 1.388(9) .
C35 C34 1.390(9) .
C35 C21 1.41(2) 1_654
C30 C22 1.39(2) 1_654
C30 C31 1.407(9) .
C30 C21 1.45(2) 1_654
C9 C10 1.395(9) .
C9 C12 1.51(2) .
C12 O13 1.26(2) 2_667
C12 Eu2 3.240(17) 2_667
C17 C17 1.38(3) 2_657
C17 C16 1.393(10) .
C17 C37 1.41(2) 2_657
C31 C32 1.396(9) .
C32 C34 1.407(9) .
C6 C11 1.411(9) .
C22 C30 1.39(2) 1_456
C10 C11 1.396(9) .
C21 C35 1.41(2) 1_456
C21 C30 1.45(2) 1_456
C28 C29 1.35(3) 2_666
C15 C16 1.388(9) .
C29 C28 1.35(3) 2_666
C37 C17 1.41(2) 2_657
O16 Eu2 2.336(11) 2_567
